data_4503356
loop_
_publ_author_name
'Aburaya, Kazuaki'
'Nakano, Kazunori'
'Sada, Kazuki'
'Yoswathananont, Nungruethai'
'Shigesato, Masashi'
'Hisaki, Ichiro'
'Tohnai, Norimitsu'
'Miyata, Mikiji'

_publ_section_title
;
 Importance of Weak Hydrogen Bonds in the Formation of Cholamide Inclusion
 Crystals with Aromatic Guests
;
_journal_issue 3
_journal_name_full 'Crystal Growth &amp; Design'
_journal_page_first 1013
_journal_paper_doi 10.1021/cg701011r
_journal_volume 8
_journal_year 2008
_chemical_formula_sum 'C57 H94 N2 O8'
_chemical_formula_weight 935.38
_space_group_IT_number 4
_symmetry_cell_setting monoclinic
_symmetry_Int_Tables_number 4
_symmetry_space_group_name_Hall 'P 2yb'
_symmetry_space_group_name_H-M 'P 1 21 1'
_cell_angle_alpha 90
_cell_angle_beta 90.13(2)
_cell_angle_gamma 90
_cell_formula_units_Z 2
_cell_length_a 7.493(2)
_cell_length_b 25.654(6)
_cell_length_c 13.750(3)
_cell_measurement_reflns_used 11252
_cell_measurement_temperature 203.2
_cell_measurement_theta_max 68.0
_cell_measurement_theta_min 1.7
_cell_volume 2643.1(11)
_computing_cell_refinement PROCESS-AUTO
_computing_data_collection PROCESS-AUTO
_computing_data_reduction 'teXsan Ver. 1.10'
_computing_publication_material 'teXsan Ver. 1.10'
_computing_structure_refinement 'teXsan Ver. 1.10'
_computing_structure_solution SIR92
_diffrn_measured_fraction_theta_full 0.9356
_diffrn_measured_fraction_theta_max 0.9356
_diffrn_measurement_device_type 'Rigaku RAXIS-RAPID Imaging Plate'
_diffrn_measurement_method \w
_diffrn_radiation_type 'Cu K\a'
_diffrn_radiation_wavelength 1.5418
_diffrn_reflns_av_R_equivalents 0.052
_diffrn_reflns_limit_h_max 9
_diffrn_reflns_limit_h_min -8
_diffrn_reflns_limit_k_max 30
_diffrn_reflns_limit_k_min -30
_diffrn_reflns_limit_l_max 15
_diffrn_reflns_limit_l_min -15
_diffrn_reflns_number 17907
_diffrn_reflns_theta_full 68.23
_diffrn_reflns_theta_max 68.23
_exptl_absorpt_coefficient_mu 0.604
_exptl_absorpt_correction_T_max 0.775
_exptl_absorpt_correction_T_min 0.629
_exptl_absorpt_correction_type integration
_exptl_absorpt_process_details '(Higashi, 1999)'
_exptl_crystal_colour colorless
_exptl_crystal_density_diffrn 1.175
_exptl_crystal_density_method 'not measured'
_exptl_crystal_description platelet
_exptl_crystal_size_max 0.500
_exptl_crystal_size_mid 0.400
_exptl_crystal_size_min 0.100
_refine_diff_density_max 0.27
_refine_diff_density_min -0.33
_refine_ls_abs_structure_Flack 0.7(3)
_refine_ls_extinction_method none
_refine_ls_goodness_of_fit_ref 3.725
_refine_ls_hydrogen_treatment noref
_refine_ls_number_parameters 605
_refine_ls_number_reflns 4636
_refine_ls_R_factor_gt 0.0906
_refine_ls_shift/su_max 0.0001
_refine_ls_structure_factor_coef Fsqd
_refine_ls_weighting_details 'w = 1/[\s^2^(Fo^2^) + (0.05000(Max(Fo^2^,0) + 2Fc^2^)/3)^2^]'
_refine_ls_weighting_scheme calc
_refine_ls_wR_factor_ref 0.2295
_reflns_number_gt 4311
_reflns_number_total 4636
_reflns_threshold_expression F^2^>2.0\s(F^2^)
_cod_data_source_file cg701011r-file003.cif
_cod_data_source_block CAM26
_cod_original_cell_volume 2643(1)
_cod_original_formula_sum 'C57 H94 N2 O8 '
_cod_database_code 4503356

loop_
_symmetry_equiv_pos_as_xyz
x,y,z
-x,1/2+y,-z

loop_
_atom_site_label
_atom_site_type_symbol
_atom_site_fract_x
_atom_site_fract_y
_atom_site_fract_z
_atom_site_U_iso_or_equiv
_atom_site_adp_type
_atom_site_occupancy
_atom_site_calc_flag
O(1) O -0.5930(3) 0.3253(2) -0.4865(2) 0.0706(8) Uani 1.00 d
O(2) O -0.2245(3) 0.2241(2) -0.2660(2) 0.0487(6) Uani 1.00 d
O(3) O -0.6854(3) 0.2756(2) -0.0747(2) 0.0474(6) Uani 1.00 d
O(4) O -0.3285(4) 0.3328(2) 0.3840(2) 0.0761(9) Uani 1.00 d
O(5) O -1.0469(3) -0.1706(2) -0.0149(2) 0.0668(8) Uani 1.00 d
O(6) O -0.6551(3) -0.0769(2) -0.2314(2) 0.0452(6) Uani 1.00 d
O(7) O -1.1289(3) -0.1208(2) -0.4292(2) 0.0476(6) Uani 1.00 d
O(8) O -0.7785(4) -0.1847(2) -0.8847(2) 0.0716(9) Uani 1.00 d
N(1) N -0.0922(5) 0.3142(2) 0.2971(3) 0.0678(9) Uani 1.00 d
N(2) N -0.5422(5) -0.1625(2) -0.7944(3) 0.0698(10) Uani 1.00 d
C(1) C -0.8311(4) 0.2105(2) -0.3872(2) 0.0513(9) Uani 1.00 d
C(2) C -0.7904(4) 0.2674(2) -0.4079(2) 0.0503(8) Uani 1.00 d
C(3) C -0.6337(4) 0.2718(2) -0.4756(2) 0.0487(8) Uani 1.00 d
C(4) C -0.4746(4) 0.2419(2) -0.4348(2) 0.0460(8) Uani 1.00 d
C(5) C -0.5154(4) 0.1850(2) -0.4086(2) 0.0439(8) Uani 1.00 d
C(6) C -0.3504(5) 0.1578(2) -0.3663(2) 0.0516(9) Uani 1.00 d
C(7) C -0.3014(4) 0.1731(2) -0.2624(2) 0.0448(7) Uani 1.00 d
C(8) C -0.4617(4) 0.1705(2) -0.1954(2) 0.0393(7) Uani 1.00 d
C(9) C -0.6236(4) 0.1997(2) -0.2377(2) 0.0373(7) Uani 1.00 d
C(10) C -0.6769(4) 0.1793(2) -0.3421(2) 0.0440(7) Uani 1.00 d
C(11) C -0.7769(4) 0.1997(2) -0.1667(2) 0.0444(8) Uani 1.00 d
C(12) C -0.7256(4) 0.2212(2) -0.0656(2) 0.0418(7) Uani 1.00 d
C(13) C -0.5671(4) 0.1914(2) -0.0213(2) 0.0390(7) Uani 1.00 d
C(14) C -0.4159(4) 0.1937(2) -0.0953(2) 0.0381(7) Uani 1.00 d
C(15) C -0.2538(5) 0.1726(2) -0.0398(2) 0.0545(9) Uani 1.00 d
C(16) C -0.2799(5) 0.1924(2) 0.0644(3) 0.0538(9) Uani 1.00 d
C(17) C -0.4698(4) 0.2167(2) 0.0668(2) 0.0401(7) Uani 1.00 d
C(18) C -0.6233(5) 0.1352(2) 0.0018(3) 0.0538(9) Uani 1.00 d
C(19) C -0.7383(6) 0.1223(2) -0.3392(3) 0.062(1) Uani 1.00 d
C(20) C -0.5494(4) 0.2123(2) 0.1692(2) 0.0431(7) Uani 1.00 d
C(21) C -0.7379(5) 0.2355(2) 0.1758(3) 0.0575(10) Uani 1.00 d
C(22) C -0.4238(5) 0.2363(2) 0.2466(2) 0.0511(9) Uani 1.00 d
C(23) C -0.3789(5) 0.2938(2) 0.2294(3) 0.060(1) Uani 1.00 d
C(24) C -0.2648(5) 0.3152(2) 0.3104(3) 0.0545(8) Uani 1.00 d
C(25) C -1.2592(4) -0.0515(2) -0.1205(2) 0.0482(8) Uani 1.00 d
C(26) C -1.2310(4) -0.1089(2) -0.0992(2) 0.0506(8) Uani 1.00 d
C(27) C -1.0749(4) -0.1160(2) -0.0289(3) 0.0533(8) Uani 1.00 d
C(28) C -0.9082(4) -0.0899(2) -0.0664(2) 0.0464(8) Uani 1.00 d
C(29) C -0.9359(4) -0.0320(2) -0.0926(2) 0.0435(8) Uani 1.00 d
C(30) C -0.7640(4) -0.0082(2) -0.1325(2) 0.0451(8) Uani 1.00 d
C(31) C -0.7205(4) -0.0244(2) -0.2350(2) 0.0422(7) Uani 1.00 d
C(32) C -0.8801(4) -0.0198(2) -0.3060(2) 0.0402(7) Uani 1.00 d
C(33) C -1.0510(4) -0.0453(2) -0.2647(2) 0.0378(7) Uani 1.00 d
C(34) C -1.0975(4) -0.0236(2) -0.1634(2) 0.0418(7) Uani 1.00 d
C(35) C -1.2050(4) -0.0432(2) -0.3394(2) 0.0439(8) Uani 1.00 d
C(36) C -1.1590(4) -0.0661(2) -0.4396(2) 0.0398(7) Uani 1.00 d
C(37) C -0.9948(4) -0.0385(2) -0.4804(2) 0.0401(7) Uani 1.00 d
C(38) C -0.8421(4) -0.0436(2) -0.4042(2) 0.0396(7) Uani 1.00 d
C(39) C -0.6768(4) -0.0256(2) -0.4582(3) 0.0535(9) Uani 1.00 d
C(40) C -0.7111(5) -0.0448(2) -0.5619(3) 0.0568(9) Uani 1.00 d
C(41) C -0.9055(4) -0.0656(2) -0.5695(2) 0.0408(7) Uani 1.00 d
C(42) C -1.0402(5) 0.0183(2) -0.5043(3) 0.0524(9) Uani 1.00 d
C(43) C -1.1455(5) 0.0349(2) -0.1678(3) 0.060(1) Uani 1.00 d
C(44) C -0.9869(4) -0.0591(2) -0.6710(2) 0.0472(8) Uani 1.00 d
C(45) C -1.1784(5) -0.0797(2) -0.6801(3) 0.062(1) Uani 1.00 d
C(46) C -0.8672(4) -0.0846(2) -0.7485(2) 0.0496(8) Uani 1.00 d
C(47) C -0.8330(5) -0.1426(2) -0.7324(3) 0.0583(10) Uani 1.00 d
C(48) C -0.7156(5) -0.1650(2) -0.8110(3) 0.0567(9) Uani 1.00 d
C(49) C -0.3121(7) 0.0533(2) 0.2077(3) 0.077(1) Uani 1.00 d
C(50) C -0.2685(8) 0.0877(3) 0.2853(4) 0.085(1) Uani 1.00 d
C(51) C -0.1120(8) 0.1101(3) 0.2952(3) 0.088(1) Uani 1.00 d
C(52) C 0.0214(8) 0.0993(3) 0.2242(4) 0.095(2) Uani 1.00 d
C(53) C -0.0175(7) 0.0672(3) 0.1495(4) 0.088(2) Uani 1.00 d
C(54) C -0.1750(8) 0.0439(3) 0.1405(4) 0.090(2) Uani 1.00 d
C(55) C -0.4850(9) 0.0285(5) 0.1987(9) 0.187(4) Uani 1.00 d
C(56) C -0.411(1) 0.0991(3) 0.3595(4) 0.130(2) Uani 1.00 d
C(57) C -0.050(1) 0.1463(3) 0.3719(5) 0.119(2) Uani 1.00 d
H(1) H -0.9295 0.2096 -0.3439 0.0616 Uiso 1.00 calc
H(2) H -0.8628 0.1949 -0.4470 0.0616 Uiso 1.00 calc
H(3) H -0.8917 0.2839 -0.4365 0.0600 Uiso 1.00 calc
H(4) H -0.7628 0.2851 -0.3481 0.0600 Uiso 1.00 calc
H(5) H -0.6654 0.2582 -0.5370 0.0580 Uiso 1.00 calc
H(6) H -0.3826 0.2426 -0.4821 0.0551 Uiso 1.00 calc
H(7) H -0.4345 0.2597 -0.3778 0.0551 Uiso 1.00 calc
H(8) H -0.5443 0.1681 -0.4674 0.0527 Uiso 1.00 calc
H(9) H -0.3713 0.1217 -0.3677 0.0620 Uiso 1.00 calc
H(10) H -0.2517 0.1663 -0.4070 0.0620 Uiso 1.00 calc
H(11) H -0.2136 0.1500 -0.2389 0.0533 Uiso 1.00 calc
H(12) H -0.4935 0.1353 -0.1868 0.0470 Uiso 1.00 calc
H(13) H -0.5883 0.2354 -0.2452 0.0447 Uiso 1.00 calc
H(14) H -0.8700 0.2210 -0.1927 0.0531 Uiso 1.00 calc
H(15) H -0.8180 0.1653 -0.1593 0.0531 Uiso 1.00 calc
H(16) H -0.8251 0.2179 -0.0236 0.0495 Uiso 1.00 calc
H(17) H -0.3923 0.2301 -0.1060 0.0457 Uiso 1.00 calc
H(18) H -0.2520 0.1359 -0.0411 0.0649 Uiso 1.00 calc
H(19) H -0.1457 0.1860 -0.0665 0.0649 Uiso 1.00 calc
H(20) H -0.2712 0.1649 0.1095 0.0636 Uiso 1.00 calc
H(21) H -0.1922 0.2185 0.0797 0.0636 Uiso 1.00 calc
H(22) H -0.4575 0.2534 0.0528 0.0478 Uiso 1.00 calc
H(23) H -0.7184 0.1359 0.0472 0.0644 Uiso 1.00 calc
H(24) H -0.6615 0.1190 -0.0565 0.0644 Uiso 1.00 calc
H(25) H -0.5247 0.1172 0.0283 0.0644 Uiso 1.00 calc
H(26) H -0.8433 0.1199 -0.3004 0.0737 Uiso 1.00 calc
H(27) H -0.7645 0.1112 -0.4034 0.0737 Uiso 1.00 calc
H(28) H -0.6472 0.1016 -0.3120 0.0737 Uiso 1.00 calc
H(29) H -0.5594 0.1765 0.1834 0.0513 Uiso 1.00 calc
H(30) H -0.7323 0.2726 0.1659 0.0683 Uiso 1.00 calc
H(31) H -0.8120 0.2207 0.1272 0.0683 Uiso 1.00 calc
H(32) H -0.7867 0.2290 0.2382 0.0683 Uiso 1.00 calc
H(33) H -0.4788 0.2336 0.3084 0.0611 Uiso 1.00 calc
H(34) H -0.3149 0.2174 0.2467 0.0611 Uiso 1.00 calc
H(35) H -0.3164 0.2975 0.1692 0.0721 Uiso 1.00 calc
H(36) H -0.4869 0.3136 0.2254 0.0721 Uiso 1.00 calc
H(37) H -0.4693 0.3318 -0.5404 0.0828 Uiso 1.00 calc
H(38) H -0.2346 0.2518 -0.2041 0.0828 Uiso 1.00 calc
H(39) H -0.7811 0.2988 -0.0325 0.0828 Uiso 1.00 calc
H(42) H -1.3549 -0.0479 -0.1652 0.0572 Uiso 1.00 calc
H(43) H -1.2892 -0.0341 -0.0613 0.0572 Uiso 1.00 calc
H(44) H -1.3361 -0.1224 -0.0707 0.0604 Uiso 1.00 calc
H(45) H -1.2060 -0.1264 -0.1580 0.0604 Uiso 1.00 calc
H(46) H -1.1059 -0.1004 0.0319 0.0638 Uiso 1.00 calc
H(47) H -0.8188 -0.0915 -0.0173 0.0557 Uiso 1.00 calc
H(48) H -0.8696 -0.1073 -0.1227 0.0557 Uiso 1.00 calc
H(49) H -0.9632 -0.0137 -0.0339 0.0522 Uiso 1.00 calc
H(50) H -0.7758 0.0292 -0.1312 0.0539 Uiso 1.00 calc
H(51) H -0.6680 -0.0179 -0.0915 0.0539 Uiso 1.00 calc
H(52) H -0.6270 -0.0023 -0.2581 0.0504 Uiso 1.00 calc
H(53) H -0.9040 0.0167 -0.3156 0.0481 Uiso 1.00 calc
H(54) H -1.0238 -0.0808 -0.2555 0.0450 Uiso 1.00 calc
H(55) H -1.3031 -0.0618 -0.3139 0.0524 Uiso 1.00 calc
H(56) H -1.2383 -0.0074 -0.3481 0.0524 Uiso 1.00 calc
H(57) H -1.2570 -0.0602 -0.4823 0.0474 Uiso 1.00 calc
H(58) H -0.8268 -0.0794 -0.3934 0.0471 Uiso 1.00 calc
H(59) H -0.6653 0.0116 -0.4558 0.0637 Uiso 1.00 calc
H(60) H -0.5722 -0.0408 -0.4313 0.0637 Uiso 1.00 calc
H(61) H -0.6949 -0.0163 -0.6065 0.0686 Uiso 1.00 calc
H(62) H -0.6298 -0.0716 -0.5775 0.0686 Uiso 1.00 calc
H(63) H -0.9019 -0.1013 -0.5560 0.0485 Uiso 1.00 calc
H(64) H -0.9373 0.0360 -0.5289 0.0630 Uiso 1.00 calc
H(65) H -1.1323 0.0198 -0.5520 0.0630 Uiso 1.00 calc
H(66) H -1.0797 0.0361 -0.4471 0.0630 Uiso 1.00 calc
H(67) H -1.0494 0.0544 -0.1947 0.0719 Uiso 1.00 calc
H(68) H -1.2494 0.0400 -0.2068 0.0719 Uiso 1.00 calc
H(69) H -1.1691 0.0477 -0.1037 0.0719 Uiso 1.00 calc
H(70) H -0.9902 -0.0225 -0.6845 0.0565 Uiso 1.00 calc
H(71) H -1.2507 -0.0635 -0.6314 0.0744 Uiso 1.00 calc
H(72) H -1.2243 -0.0708 -0.7424 0.0744 Uiso 1.00 calc
H(73) H -1.1789 -0.1160 -0.6716 0.0744 Uiso 1.00 calc
H(74) H -0.9233 -0.0800 -0.8101 0.0589 Uiso 1.00 calc
H(75) H -0.7556 -0.0667 -0.7485 0.0589 Uiso 1.00 calc
H(76) H -0.7758 -0.1467 -0.6715 0.0693 Uiso 1.00 calc
H(77) H -0.9438 -0.1601 -0.7328 0.0693 Uiso 1.00 calc
H(78) H -0.9174 -0.1764 0.0376 0.0828 Uiso 1.00 calc
H(79) H -0.6195 -0.1026 -0.2955 0.0828 Uiso 1.00 calc
H(83) H 0.1361 0.1143 0.2300 0.1126 Uiso 1.00 calc
H(84) H 0.0707 0.0621 0.1013 0.1056 Uiso 1.00 calc
H(85) H -0.1945 0.0213 0.0877 0.1082 Uiso 1.00 calc
H(86) H -0.5581 0.0392 0.2501 0.1847 Uiso 1.00 calc
H(87) H -0.5364 0.0388 0.1379 0.1847 Uiso 1.00 calc
H(88) H -0.4682 -0.0079 0.1992 0.1847 Uiso 1.00 calc
H(89) H -0.4330 0.1363 0.3607 0.1562 Uiso 1.00 calc
H(90) H -0.5165 0.0818 0.3434 0.1562 Uiso 1.00 calc
H(91) H -0.3698 0.0890 0.4221 0.1562 Uiso 1.00 calc
H(92) H 0.0505 0.1320 0.4040 0.1463 Uiso 1.00 calc
H(93) H -0.0176 0.1789 0.3433 0.1463 Uiso 1.00 calc
H(94) H -0.1432 0.1521 0.4175 0.1463 Uiso 1.00 calc
H(95) H -1.2346 -0.1364 -0.4045 0.0564 Uiso 1.00 calc
H(97) H -0.0137 0.3279 0.3452 0.0806 Uiso 1.00 calc
H(98) H -0.0445 0.3012 0.2376 0.0806 Uiso 1.00 calc
H(99) H -0.4999 -0.1460 -0.7359 0.0836 Uiso 1.00 calc
H(100) H -0.4598 -0.1749 -0.8405 0.0836 Uiso 1.00 calc

loop_
_atom_site_aniso_label
_atom_site_aniso_U_11
_atom_site_aniso_U_22
_atom_site_aniso_U_33
_atom_site_aniso_U_12
_atom_site_aniso_U_13
_atom_site_aniso_U_23
O(1) 0.054(1) 0.064(1) 0.093(2) 0.013(1) 0.015(1) 0.030(1)
O(2) 0.041(1) 0.058(1) 0.046(1) 0.0025(9) 0.0061(9) -0.0006(10)
O(3) 0.042(1) 0.047(1) 0.053(1) 0.0052(9) 0.0097(9) -0.0027(9)
O(4) 0.082(2) 0.078(2) 0.069(2) -0.025(2) 0.019(1) -0.020(1)
O(5) 0.053(1) 0.066(1) 0.082(2) -0.017(1) -0.010(1) 0.028(1)
O(6) 0.037(1) 0.046(1) 0.052(1) 0.0006(8) -0.0038(8) 0.0006(9)
O(7) 0.047(1) 0.044(1) 0.051(1) -0.0120(9) -0.0006(9) 0.0024(9)
O(8) 0.075(2) 0.079(2) 0.060(2) 0.021(1) -0.013(1) -0.017(1)
N(1) 0.067(2) 0.058(2) 0.079(2) -0.001(1) 0.001(2) -0.014(2)
N(2) 0.061(2) 0.062(2) 0.087(2) 0.002(1) 0.013(2) -0.011(2)
C(1) 0.041(2) 0.072(2) 0.041(2) -0.005(1) -0.003(1) -0.006(1)
C(2) 0.035(1) 0.068(2) 0.049(2) 0.006(1) -0.003(1) 0.002(1)
C(3) 0.038(1) 0.061(1) 0.047(2) 0.009(1) -0.001(1) 0.007(1)
C(4) 0.035(1) 0.057(2) 0.046(2) 0.007(1) 0.007(1) 0.005(1)
C(5) 0.048(2) 0.050(1) 0.034(2) 0.004(1) 0.001(1) -0.013(1)
C(6) 0.058(2) 0.045(2) 0.052(2) 0.013(1) 0.008(1) -0.007(1)
C(7) 0.040(2) 0.047(1) 0.047(1) 0.016(1) 0.010(1) 0.005(1)
C(8) 0.043(1) 0.030(1) 0.044(1) 0.006(1) 0.008(1) -0.001(1)
C(9) 0.031(1) 0.041(1) 0.039(1) -0.001(1) 0.0079(10) -0.005(1)
C(10) 0.047(2) 0.041(1) 0.043(2) -0.001(1) 0.002(1) -0.005(1)
C(11) 0.028(1) 0.058(2) 0.046(2) -0.004(1) 0.006(1) -0.001(1)
C(12) 0.030(1) 0.048(1) 0.047(2) -0.003(1) 0.005(1) -0.002(1)
C(13) 0.040(1) 0.038(1) 0.040(1) -0.001(1) 0.0037(10) -0.002(1)
C(14) 0.036(1) 0.036(1) 0.042(1) 0.002(1) 0.0038(10) -0.003(1)
C(15) 0.055(2) 0.061(2) 0.048(2) 0.016(2) -0.006(1) 0.003(1)
C(16) 0.049(2) 0.064(2) 0.049(2) 0.004(1) 0.002(1) -0.003(2)
C(17) 0.043(1) 0.037(1) 0.040(1) -0.003(1) 0.001(1) 0.000(1)
C(18) 0.066(2) 0.044(2) 0.052(2) -0.011(1) 0.005(2) 0.001(1)
C(19) 0.082(3) 0.046(2) 0.058(2) -0.019(2) 0.002(2) -0.010(2)
C(20) 0.047(2) 0.041(2) 0.041(1) -0.008(1) 0.006(1) -0.002(1)
C(21) 0.053(2) 0.071(2) 0.048(2) -0.005(2) 0.011(1) -0.009(2)
C(22) 0.063(2) 0.051(2) 0.039(2) -0.006(1) -0.001(1) -0.004(1)
C(23) 0.069(2) 0.050(2) 0.061(2) -0.009(2) -0.006(2) -0.001(2)
C(24) 0.068(2) 0.034(1) 0.062(2) -0.008(1) -0.001(1) -0.003(1)
C(25) 0.034(1) 0.065(2) 0.045(2) 0.001(1) 0.001(1) -0.006(1)
C(26) 0.044(2) 0.063(2) 0.045(2) -0.010(1) 0.001(1) 0.005(1)
C(27) 0.046(2) 0.064(1) 0.050(2) -0.009(1) -0.001(1) 0.010(2)
C(28) 0.041(2) 0.054(2) 0.044(2) -0.004(1) -0.002(1) 0.007(1)
C(29) 0.037(1) 0.049(1) 0.044(2) -0.005(1) -0.005(1) -0.006(1)
C(30) 0.041(2) 0.048(2) 0.047(1) -0.009(1) -0.005(1) -0.005(1)
C(31) 0.036(1) 0.041(1) 0.049(2) -0.008(1) 0.000(1) 0.000(1)
C(32) 0.038(1) 0.036(1) 0.047(2) 0.001(1) 0.001(1) 0.000(1)
C(33) 0.035(1) 0.038(1) 0.040(1) 0.000(1) -0.0004(10) 0.002(1)
C(34) 0.034(1) 0.046(1) 0.046(2) 0.000(1) -0.001(1) -0.007(1)
C(35) 0.040(2) 0.054(2) 0.038(1) 0.005(1) 0.000(1) -0.003(1)
C(36) 0.035(1) 0.043(1) 0.042(1) 0.000(1) -0.007(1) -0.004(1)
C(37) 0.040(1) 0.038(1) 0.042(2) 0.002(1) -0.002(1) 0.002(1)
C(38) 0.038(1) 0.039(1) 0.043(1) 0.001(1) -0.0039(10) 0.000(1)
C(39) 0.044(2) 0.068(2) 0.048(2) -0.007(1) 0.007(1) -0.001(1)
C(40) 0.048(2) 0.070(2) 0.052(2) -0.011(2) 0.004(1) -0.001(2)
C(41) 0.044(1) 0.038(1) 0.041(1) 0.002(1) -0.004(1) 0.002(1)
C(42) 0.070(2) 0.036(1) 0.051(2) 0.011(1) -0.002(2) 0.002(1)
C(43) 0.068(2) 0.045(2) 0.066(2) 0.011(2) 0.003(2) -0.012(2)
C(44) 0.057(2) 0.040(2) 0.044(2) 0.008(1) -0.001(1) 0.003(1)
C(45) 0.057(2) 0.075(2) 0.054(2) 0.011(2) -0.011(2) -0.006(2)
C(46) 0.056(2) 0.054(2) 0.039(2) 0.006(1) -0.001(1) -0.001(1)
C(47) 0.065(2) 0.051(2) 0.059(2) 0.006(2) 0.015(2) 0.000(2)
C(48) 0.064(2) 0.051(2) 0.055(2) 0.009(1) 0.007(1) 0.006(1)
C(49) 0.113(3) 0.068(3) 0.050(2) 0.017(2) 0.013(2) 0.016(2)
C(50) 0.125(3) 0.060(2) 0.069(2) 0.015(2) -0.010(2) 0.017(2)
C(51) 0.128(3) 0.070(3) 0.065(2) 0.017(2) -0.014(2) 0.017(2)
C(52) 0.102(4) 0.083(3) 0.100(3) -0.006(3) 0.002(2) 0.003(2)
C(53) 0.090(3) 0.099(4) 0.075(3) -0.002(2) 0.024(2) 0.009(2)
C(54) 0.105(3) 0.084(3) 0.082(3) -0.015(3) 0.024(2) -0.013(3)
C(55) 0.077(4) 0.203(9) 0.28(1) -0.001(4) -0.002(5) 0.151(9)
C(56) 0.219(7) 0.121(5) 0.051(3) 0.110(5) 0.036(3) 0.021(3)
C(57) 0.180(6) 0.078(3) 0.099(4) -0.005(4) -0.058(4) 0.007(3)

loop_
_atom_type_symbol
_atom_type_description
_atom_type_scat_dispersion_real
_atom_type_scat_dispersion_imag
_atom_type_scat_source
C C 0.018 0.009
;International Tables for Crystallography
(1992, Vol. C, Tables 4.2.6.8 and 6.1.1.1)
;
H H 0.000 0.000
;International Tables for Crystallography
(1992, Vol. C, Table 6.1.1.2)
;
O O 0.049 0.032
;International Tables for Crystallography
(1992, Vol. C, Tables 4.2.6.8 and 6.1.1.1)
;
N N 0.031 0.018
;International Tables for Crystallography
(1992, Vol. C, Tables 4.2.6.8 and 6.1.1.1)
;

loop_
_geom_angle_atom_site_label_1
_geom_angle_atom_site_label_2
_geom_angle_atom_site_label_3
_geom_angle
_geom_angle_site_symmetry_2
_geom_angle_site_symmetry_3
_geom_angle_publ_flag
C(2) C(1) C(10) 115.2(5) 1_555 1_555 yes
C(1) C(2) C(3) 110.2(5) 1_555 1_555 yes
O(1) C(3) C(2) 107.9(5) 1_555 1_555 yes
O(1) C(3) C(4) 111.1(5) 1_555 1_555 yes
C(2) C(3) C(4) 110.2(5) 1_555 1_555 yes
C(3) C(4) C(5) 114.2(5) 1_555 1_555 yes
C(4) C(5) C(6) 111.2(5) 1_555 1_555 yes
C(4) C(5) C(10) 112.9(5) 1_555 1_555 yes
C(6) C(5) C(10) 111.7(5) 1_555 1_555 yes
C(5) C(6) C(7) 115.5(5) 1_555 1_555 yes
O(2) C(7) C(6) 107.4(5) 1_555 1_555 yes
O(2) C(7) C(8) 112.4(4) 1_555 1_555 yes
C(6) C(7) C(8) 111.6(5) 1_555 1_555 yes
C(7) C(8) C(9) 112.0(4) 1_555 1_555 yes
C(7) C(8) C(14) 110.5(5) 1_555 1_555 yes
C(9) C(8) C(14) 108.9(4) 1_555 1_555 yes
C(8) C(9) C(10) 112.4(4) 1_555 1_555 yes
C(8) C(9) C(11) 110.9(5) 1_555 1_555 yes
C(10) C(9) C(11) 113.4(4) 1_555 1_555 yes
C(1) C(10) C(5) 107.8(5) 1_555 1_555 yes
C(1) C(10) C(9) 112.6(5) 1_555 1_555 yes
C(1) C(10) C(19) 106.4(5) 1_555 1_555 yes
C(5) C(10) C(9) 108.3(4) 1_555 1_555 yes
C(5) C(10) C(19) 110.2(5) 1_555 1_555 yes
C(9) C(10) C(19) 111.6(5) 1_555 1_555 yes
C(9) C(11) C(12) 113.2(4) 1_555 1_555 yes
O(3) C(12) C(11) 108.8(5) 1_555 1_555 yes
O(3) C(12) C(13) 110.9(4) 1_555 1_555 yes
C(11) C(12) C(13) 111.7(5) 1_555 1_555 yes
C(12) C(13) C(14) 106.9(4) 1_555 1_555 yes
C(12) C(13) C(17) 117.5(5) 1_555 1_555 yes
C(12) C(13) C(18) 109.7(5) 1_555 1_555 yes
C(14) C(13) C(17) 98.9(4) 1_555 1_555 yes
C(14) C(13) C(18) 112.2(5) 1_555 1_555 yes
C(17) C(13) C(18) 111.1(5) 1_555 1_555 yes
C(8) C(14) C(13) 114.6(4) 1_555 1_555 yes
C(8) C(14) C(15) 119.0(5) 1_555 1_555 yes
C(13) C(14) C(15) 104.1(5) 1_555 1_555 yes
C(14) C(15) C(16) 104.2(5) 1_555 1_555 yes
C(15) C(16) C(17) 105.8(5) 1_555 1_555 yes
C(13) C(17) C(16) 104.1(5) 1_555 1_555 yes
C(13) C(17) C(20) 120.1(5) 1_555 1_555 yes
C(16) C(17) C(20) 110.4(5) 1_555 1_555 yes
C(17) C(20) C(21) 112.6(5) 1_555 1_555 yes
C(17) C(20) C(22) 111.4(5) 1_555 1_555 yes
C(21) C(20) C(22) 111.3(5) 1_555 1_555 yes
C(20) C(22) C(23) 114.2(5) 1_555 1_555 yes
C(22) C(23) C(24) 111.1(6) 1_555 1_555 yes
O(4) C(24) N(1) 121.1(7) 1_555 1_555 yes
O(4) C(24) C(23) 122.1(7) 1_555 1_555 yes
N(1) C(24) C(23) 116.7(7) 1_555 1_555 yes
C(26) C(25) C(34) 114.8(5) 1_555 1_555 yes
C(25) C(26) C(27) 110.1(5) 1_555 1_555 yes
O(5) C(27) C(26) 108.3(5) 1_555 1_555 yes
O(5) C(27) C(28) 111.0(6) 1_555 1_555 yes
C(26) C(27) C(28) 111.3(5) 1_555 1_555 yes
C(27) C(28) C(29) 113.3(5) 1_555 1_555 yes
C(28) C(29) C(30) 110.9(5) 1_555 1_555 yes
C(28) C(29) C(34) 112.4(5) 1_555 1_555 yes
C(30) C(29) C(34) 111.8(5) 1_555 1_555 yes
C(29) C(30) C(31) 114.1(5) 1_555 1_555 yes
O(6) C(31) C(30) 107.6(5) 1_555 1_555 yes
O(6) C(31) C(32) 111.0(4) 1_555 1_555 yes
C(30) C(31) C(32) 113.6(5) 1_555 1_555 yes
C(31) C(32) C(33) 112.1(5) 1_555 1_555 yes
C(31) C(32) C(38) 112.8(5) 1_555 1_555 yes
C(33) C(32) C(38) 108.4(5) 1_555 1_555 yes
C(32) C(33) C(34) 111.6(4) 1_555 1_555 yes
C(32) C(33) C(35) 111.0(4) 1_555 1_555 yes
C(34) C(33) C(35) 114.8(4) 1_555 1_555 yes
C(25) C(34) C(29) 107.9(5) 1_555 1_555 yes
C(25) C(34) C(33) 111.2(5) 1_555 1_555 yes
C(25) C(34) C(43) 106.5(5) 1_555 1_555 yes
C(29) C(34) C(33) 109.6(4) 1_555 1_555 yes
C(29) C(34) C(43) 109.7(5) 1_555 1_555 yes
C(33) C(34) C(43) 111.7(5) 1_555 1_555 yes
C(33) C(35) C(36) 114.5(4) 1_555 1_555 yes
O(7) C(36) C(35) 108.8(5) 1_555 1_555 yes
O(7) C(36) C(37) 111.4(4) 1_555 1_555 yes
C(35) C(36) C(37) 109.6(4) 1_555 1_555 yes
C(36) C(37) C(38) 107.8(4) 1_555 1_555 yes
C(36) C(37) C(41) 115.5(5) 1_555 1_555 yes
C(36) C(37) C(42) 109.9(5) 1_555 1_555 yes
C(38) C(37) C(41) 100.1(4) 1_555 1_555 yes
C(38) C(37) C(42) 112.7(5) 1_555 1_555 yes
C(41) C(37) C(42) 110.5(5) 1_555 1_555 yes
C(32) C(38) C(37) 115.4(5) 1_555 1_555 yes
C(32) C(38) C(39) 118.1(5) 1_555 1_555 yes
C(37) C(38) C(39) 104.2(5) 1_555 1_555 yes
C(38) C(39) C(40) 102.9(5) 1_555 1_555 yes
C(39) C(40) C(41) 109.2(5) 1_555 1_555 yes
C(37) C(41) C(40) 101.4(5) 1_555 1_555 yes
C(37) C(41) C(44) 119.8(5) 1_555 1_555 yes
C(40) C(41) C(44) 113.3(5) 1_555 1_555 yes
C(41) C(44) C(45) 114.1(5) 1_555 1_555 yes
C(41) C(44) C(46) 110.7(5) 1_555 1_555 yes
C(45) C(44) C(46) 110.1(5) 1_555 1_555 yes
C(44) C(46) C(47) 114.3(5) 1_555 1_555 yes
C(46) C(47) C(48) 111.5(6) 1_555 1_555 yes
O(8) C(48) N(2) 122.7(7) 1_555 1_555 yes
O(8) C(48) C(47) 121.7(7) 1_555 1_555 yes
N(2) C(48) C(47) 115.6(7) 1_555 1_555 yes
C(50) C(49) C(54) 115.7(10) 1_555 1_555 yes
C(50) C(49) C(55) 122(1) 1_555 1_555 yes
C(54) C(49) C(55) 121(1) 1_555 1_555 yes
C(49) C(50) C(51) 123(1) 1_555 1_555 yes
C(49) C(50) C(56) 117(1) 1_555 1_555 yes
C(51) C(50) C(56) 118(1) 1_555 1_555 yes
C(50) C(51) C(52) 118(1) 1_555 1_555 yes
C(50) C(51) C(57) 128(1) 1_555 1_555 yes
C(52) C(51) C(57) 112(1) 1_555 1_555 yes
C(51) C(52) C(53) 119(1) 1_555 1_555 yes
C(52) C(53) C(54) 122.4(10) 1_555 1_555 yes
C(49) C(54) C(53) 120.8(10) 1_555 1_555 yes

loop_
_geom_bond_atom_site_label_1
_geom_bond_atom_site_label_2
_geom_bond_distance
_geom_bond_publ_flag
O(1) C(3) 1.414(9) yes
O(2) C(7) 1.430(8) yes
O(3) C(12) 1.432(8) yes
O(4) C(24) 1.207(9) yes
O(5) C(27) 1.430(9) yes
O(6) C(31) 1.434(7) yes
O(7) C(36) 1.429(7) yes
O(8) C(48) 1.225(9) yes
N(1) C(24) 1.307(9) yes
N(2) C(48) 1.321(10) yes
C(1) C(2) 1.518(10) yes
C(1) C(10) 1.535(9) yes
C(2) C(3) 1.504(8) yes
C(3) C(4) 1.524(8) yes
C(4) C(5) 1.535(9) yes
C(5) C(6) 1.532(9) yes
C(5) C(10) 1.526(8) yes
C(6) C(7) 1.525(9) yes
C(7) C(8) 1.517(8) yes
C(8) C(9) 1.538(7) yes
C(8) C(14) 1.539(8) yes
C(9) C(10) 1.577(8) yes
C(9) C(11) 1.509(7) yes
C(10) C(19) 1.534(9) yes
C(11) C(12) 1.544(9) yes
C(12) C(13) 1.537(8) yes
C(13) C(14) 1.526(8) yes
C(13) C(17) 1.554(8) yes
C(13) C(18) 1.537(8) yes
C(14) C(15) 1.532(8) yes
C(15) C(16) 1.532(10) yes
C(16) C(17) 1.554(9) yes
C(17) C(20) 1.535(8) yes
C(20) C(21) 1.535(9) yes
C(20) C(22) 1.546(8) yes
C(22) C(23) 1.531(9) yes
C(23) C(24) 1.507(10) yes
C(25) C(26) 1.517(10) yes
C(25) C(34) 1.527(8) yes
C(26) C(27) 1.527(9) yes
C(27) C(28) 1.510(8) yes
C(28) C(29) 1.542(9) yes
C(29) C(30) 1.530(8) yes
C(29) C(34) 1.567(7) yes
C(30) C(31) 1.507(9) yes
C(31) C(32) 1.546(8) yes
C(32) C(33) 1.548(8) yes
C(32) C(38) 1.509(8) yes
C(33) C(34) 1.540(8) yes
C(33) C(35) 1.544(7) yes
C(34) C(43) 1.544(9) yes
C(35) C(36) 1.537(8) yes
C(36) C(37) 1.528(8) yes
C(37) C(38) 1.556(7) yes
C(37) C(41) 1.559(8) yes
C(37) C(42) 1.532(8) yes
C(38) C(39) 1.518(8) yes
C(39) C(40) 1.529(10) yes
C(40) C(41) 1.554(9) yes
C(41) C(44) 1.530(8) yes
C(44) C(45) 1.534(10) yes
C(44) C(46) 1.540(9) yes
C(46) C(47) 1.526(10) yes
C(47) C(48) 1.509(10) yes
C(49) C(50) 1.42(1) yes
C(49) C(54) 1.40(1) yes
C(49) C(55) 1.45(2) yes
C(50) C(51) 1.31(1) yes
C(50) C(56) 1.51(2) yes
C(51) C(52) 1.43(2) yes
C(51) C(57) 1.48(2) yes
C(52) C(53) 1.35(1) yes
C(53) C(54) 1.33(1) yes

loop_
_geom_contact_atom_site_label_1
_geom_contact_atom_site_label_2
_geom_contact_distance
_geom_contact_site_symmetry_2
O(1) O(4) 2.674(7) 1_554
O(1) O(7) 2.754(6) 2_354
O(1) C(36) 3.498(7) 2_354
O(2) C(48) 3.069(8) 2_454
O(2) O(8) 3.126(8) 2_454
O(2) C(1) 3.408(8) 1_655
O(2) C(47) 3.448(9) 2_454
O(2) N(2) 3.496(8) 2_454
O(3) O(5) 2.731(6) 2_355
O(3) N(2) 2.948(8) 2_454
O(4) O(6) 3.128(7) 2_455
O(4) C(3) 3.380(8) 1_556
O(4) C(38) 3.431(8) 2_455
O(4) C(4) 3.585(8) 1_556
O(5) O(8) 2.714(7) 1_556
O(5) C(12) 3.440(8) 2_345
O(6) C(24) 3.034(8) 2_445
O(6) C(23) 3.327(8) 2_445
O(6) C(25) 3.396(7) 1_655
O(6) N(1) 3.491(8) 2_445
O(7) N(1) 2.967(8) 2_445
O(7) C(3) 3.528(7) 2_344
O(8) C(14) 3.454(8) 2_444
O(8) C(27) 3.457(9) 1_554

loop_
_geom_torsion_atom_site_label_1
_geom_torsion_atom_site_label_2
_geom_torsion_atom_site_label_3
_geom_torsion_atom_site_label_4
_geom_torsion
_geom_torsion_site_symmetry_1
_geom_torsion_site_symmetry_2
_geom_torsion_site_symmetry_3
_geom_torsion_site_symmetry_4
_geom_torsion_publ_flag
O(1) C(3) C(2) C(1) -175.6(5) 1_555 1_555 1_555 1_555 yes
O(1) C(3) C(4) C(5) 172.6(5) 1_555 1_555 1_555 1_555 yes
O(2) C(7) C(6) C(5) -74.3(6) 1_555 1_555 1_555 1_555 yes
O(2) C(7) C(8) C(9) 70.7(6) 1_555 1_555 1_555 1_555 yes
O(2) C(7) C(8) C(14) -50.9(6) 1_555 1_555 1_555 1_555 yes
O(3) C(12) C(11) C(9) 66.8(6) 1_555 1_555 1_555 1_555 yes
O(3) C(12) C(13) C(14) -66.5(5) 1_555 1_555 1_555 1_555 yes
O(3) C(12) C(13) C(17) 43.5(6) 1_555 1_555 1_555 1_555 yes
O(3) C(12) C(13) C(18) 171.6(5) 1_555 1_555 1_555 1_555 yes
O(4) C(24) C(23) C(22) -86.5(8) 1_555 1_555 1_555 1_555 yes
O(5) C(27) C(26) C(25) -176.9(5) 1_555 1_555 1_555 1_555 yes
O(5) C(27) C(28) C(29) 174.2(5) 1_555 1_555 1_555 1_555 yes
O(6) C(31) C(30) C(29) -75.1(6) 1_555 1_555 1_555 1_555 yes
O(6) C(31) C(32) C(33) 72.4(6) 1_555 1_555 1_555 1_555 yes
O(6) C(31) C(32) C(38) -50.2(6) 1_555 1_555 1_555 1_555 yes
O(7) C(36) C(35) C(33) 65.9(6) 1_555 1_555 1_555 1_555 yes
O(7) C(36) C(37) C(38) -64.9(6) 1_555 1_555 1_555 1_555 yes
O(7) C(36) C(37) C(41) 46.0(6) 1_555 1_555 1_555 1_555 yes
O(7) C(36) C(37) C(42) 171.9(5) 1_555 1_555 1_555 1_555 yes
O(8) C(48) C(47) C(46) -91.8(9) 1_555 1_555 1_555 1_555 yes
N(1) C(24) C(23) C(22) 94.1(8) 1_555 1_555 1_555 1_555 yes
N(2) C(48) C(47) C(46) 88.9(8) 1_555 1_555 1_555 1_555 yes
C(1) C(2) C(3) C(4) -54.1(7) 1_555 1_555 1_555 1_555 yes
C(1) C(10) C(5) C(4) 50.3(6) 1_555 1_555 1_555 1_555 yes
C(1) C(10) C(5) C(6) 176.5(5) 1_555 1_555 1_555 1_555 yes
C(1) C(10) C(9) C(8) -176.5(5) 1_555 1_555 1_555 1_555 yes
C(1) C(10) C(9) C(11) 56.8(7) 1_555 1_555 1_555 1_555 yes
C(2) C(1) C(10) C(5) -55.0(7) 1_555 1_555 1_555 1_555 yes
C(2) C(1) C(10) C(9) 64.4(7) 1_555 1_555 1_555 1_555 yes
C(2) C(1) C(10) C(19) -173.1(5) 1_555 1_555 1_555 1_555 yes
C(2) C(3) C(4) C(5) 53.0(7) 1_555 1_555 1_555 1_555 yes
C(3) C(2) C(1) C(10) 58.3(7) 1_555 1_555 1_555 1_555 yes
C(3) C(4) C(5) C(6) -178.9(5) 1_555 1_555 1_555 1_555 yes
C(3) C(4) C(5) C(10) -52.4(7) 1_555 1_555 1_555 1_555 yes
C(4) C(5) C(6) C(7) 74.3(7) 1_555 1_555 1_555 1_555 yes
C(4) C(5) C(10) C(9) -71.7(6) 1_555 1_555 1_555 1_555 yes
C(4) C(5) C(10) C(19) 166.0(5) 1_555 1_555 1_555 1_555 yes
C(5) C(6) C(7) C(8) 49.3(7) 1_555 1_555 1_555 1_555 yes
C(5) C(10) C(9) C(8) -57.4(6) 1_555 1_555 1_555 1_555 yes
C(5) C(10) C(9) C(11) 175.8(5) 1_555 1_555 1_555 1_555 yes
C(6) C(5) C(10) C(9) 54.4(6) 1_555 1_555 1_555 1_555 yes
C(6) C(5) C(10) C(19) -67.8(6) 1_555 1_555 1_555 1_555 yes
C(6) C(7) C(8) C(9) -50.0(6) 1_555 1_555 1_555 1_555 yes
C(6) C(7) C(8) C(14) -171.6(5) 1_555 1_555 1_555 1_555 yes
C(7) C(6) C(5) C(10) -52.8(7) 1_555 1_555 1_555 1_555 yes
C(7) C(8) C(9) C(10) 55.9(6) 1_555 1_555 1_555 1_555 yes
C(7) C(8) C(9) C(11) -176.0(5) 1_555 1_555 1_555 1_555 yes
C(7) C(8) C(14) C(13) -178.2(4) 1_555 1_555 1_555 1_555 yes
C(7) C(8) C(14) C(15) -54.2(7) 1_555 1_555 1_555 1_555 yes
C(8) C(9) C(10) C(19) 64.0(6) 1_555 1_555 1_555 1_555 yes
C(8) C(9) C(11) C(12) 54.3(6) 1_555 1_555 1_555 1_555 yes
C(8) C(14) C(13) C(12) -58.6(6) 1_555 1_555 1_555 1_555 yes
C(8) C(14) C(13) C(17) 179.0(4) 1_555 1_555 1_555 1_555 yes
C(8) C(14) C(13) C(18) 61.8(6) 1_555 1_555 1_555 1_555 yes
C(8) C(14) C(15) C(16) -164.4(5) 1_555 1_555 1_555 1_555 yes
C(9) C(8) C(14) C(13) 58.4(6) 1_555 1_555 1_555 1_555 yes
C(9) C(8) C(14) C(15) -177.6(5) 1_555 1_555 1_555 1_555 yes
C(9) C(11) C(12) C(13) -55.9(6) 1_555 1_555 1_555 1_555 yes
C(10) C(9) C(8) C(14) 178.4(4) 1_555 1_555 1_555 1_555 yes
C(10) C(9) C(11) C(12) -178.2(5) 1_555 1_555 1_555 1_555 yes
C(11) C(9) C(8) C(14) -53.5(6) 1_555 1_555 1_555 1_555 yes
C(11) C(9) C(10) C(19) -62.7(7) 1_555 1_555 1_555 1_555 yes
C(11) C(12) C(13) C(14) 55.0(6) 1_555 1_555 1_555 1_555 yes
C(11) C(12) C(13) C(17) 165.0(5) 1_555 1_555 1_555 1_555 yes
C(11) C(12) C(13) C(18) -67.0(6) 1_555 1_555 1_555 1_555 yes
C(12) C(13) C(14) C(15) 169.8(5) 1_555 1_555 1_555 1_555 yes
C(12) C(13) C(17) C(16) -155.9(5) 1_555 1_555 1_555 1_555 yes
C(12) C(13) C(17) C(20) 80.0(6) 1_555 1_555 1_555 1_555 yes
C(13) C(14) C(15) C(16) -35.4(6) 1_555 1_555 1_555 1_555 yes
C(13) C(17) C(16) C(15) 20.8(7) 1_555 1_555 1_555 1_555 yes
C(13) C(17) C(20) C(21) -58.7(7) 1_555 1_555 1_555 1_555 yes
C(13) C(17) C(20) C(22) 175.4(5) 1_555 1_555 1_555 1_555 yes
C(14) C(13) C(17) C(16) -41.4(5) 1_555 1_555 1_555 1_555 yes
C(14) C(13) C(17) C(20) -165.5(5) 1_555 1_555 1_555 1_555 yes
C(14) C(15) C(16) C(17) 8.4(7) 1_555 1_555 1_555 1_555 yes
C(15) C(14) C(13) C(17) 47.4(5) 1_555 1_555 1_555 1_555 yes
C(15) C(14) C(13) C(18) -69.8(6) 1_555 1_555 1_555 1_555 yes
C(15) C(16) C(17) C(20) 151.0(5) 1_555 1_555 1_555 1_555 yes
C(16) C(17) C(13) C(18) 76.7(6) 1_555 1_555 1_555 1_555 yes
C(16) C(17) C(20) C(21) -179.7(5) 1_555 1_555 1_555 1_555 yes
C(16) C(17) C(20) C(22) 54.4(6) 1_555 1_555 1_555 1_555 yes
C(17) C(20) C(22) C(23) 58.1(7) 1_555 1_555 1_555 1_555 yes
C(18) C(13) C(17) C(20) -47.4(7) 1_555 1_555 1_555 1_555 yes
C(20) C(22) C(23) C(24) 176.8(6) 1_555 1_555 1_555 1_555 yes
C(21) C(20) C(22) C(23) -68.5(7) 1_555 1_555 1_555 1_555 yes
C(25) C(26) C(27) C(28) -54.6(7) 1_555 1_555 1_555 1_555 yes
C(25) C(34) C(29) C(28) 51.2(6) 1_555 1_555 1_555 1_555 yes
C(25) C(34) C(29) C(30) 176.6(5) 1_555 1_555 1_555 1_555 yes
C(25) C(34) C(33) C(32) -176.3(5) 1_555 1_555 1_555 1_555 yes
C(25) C(34) C(33) C(35) 56.3(6) 1_555 1_555 1_555 1_555 yes
C(26) C(25) C(34) C(29) -55.5(6) 1_555 1_555 1_555 1_555 yes
C(26) C(25) C(34) C(33) 64.8(6) 1_555 1_555 1_555 1_555 yes
C(26) C(25) C(34) C(43) -173.3(5) 1_555 1_555 1_555 1_555 yes
C(26) C(27) C(28) C(29) 53.5(8) 1_555 1_555 1_555 1_555 yes
C(27) C(26) C(25) C(34) 58.1(7) 1_555 1_555 1_555 1_555 yes
C(27) C(28) C(29) C(30) -178.6(5) 1_555 1_555 1_555 1_555 yes
C(27) C(28) C(29) C(34) -52.6(7) 1_555 1_555 1_555 1_555 yes
C(28) C(29) C(30) C(31) 74.8(6) 1_555 1_555 1_555 1_555 yes
C(28) C(29) C(34) C(33) -70.1(6) 1_555 1_555 1_555 1_555 yes
C(28) C(29) C(34) C(43) 166.9(5) 1_555 1_555 1_555 1_555 yes
C(29) C(30) C(31) C(32) 48.2(7) 1_555 1_555 1_555 1_555 yes
C(29) C(34) C(33) C(32) -57.0(6) 1_555 1_555 1_555 1_555 yes
C(29) C(34) C(33) C(35) 175.5(5) 1_555 1_555 1_555 1_555 yes
C(30) C(29) C(34) C(33) 55.3(6) 1_555 1_555 1_555 1_555 yes
C(30) C(29) C(34) C(43) -67.7(7) 1_555 1_555 1_555 1_555 yes
C(30) C(31) C(32) C(33) -48.9(6) 1_555 1_555 1_555 1_555 yes
C(30) C(31) C(32) C(38) -171.6(5) 1_555 1_555 1_555 1_555 yes
C(31) C(30) C(29) C(34) -51.5(7) 1_555 1_555 1_555 1_555 yes
C(31) C(32) C(33) C(34) 54.1(6) 1_555 1_555 1_555 1_555 yes
C(31) C(32) C(33) C(35) -176.5(5) 1_555 1_555 1_555 1_555 yes
C(31) C(32) C(38) C(37) -177.9(5) 1_555 1_555 1_555 1_555 yes
C(31) C(32) C(38) C(39) -53.8(7) 1_555 1_555 1_555 1_555 yes
C(32) C(33) C(34) C(43) 64.8(6) 1_555 1_555 1_555 1_555 yes
C(32) C(33) C(35) C(36) 53.7(6) 1_555 1_555 1_555 1_555 yes
C(32) C(38) C(37) C(36) -60.2(6) 1_555 1_555 1_555 1_555 yes
C(32) C(38) C(37) C(41) 178.7(5) 1_555 1_555 1_555 1_555 yes
C(32) C(38) C(37) C(42) 61.3(7) 1_555 1_555 1_555 1_555 yes
C(32) C(38) C(39) C(40) -164.2(5) 1_555 1_555 1_555 1_555 yes
C(33) C(32) C(38) C(37) 57.4(6) 1_555 1_555 1_555 1_555 yes
C(33) C(32) C(38) C(39) -178.4(5) 1_555 1_555 1_555 1_555 yes
C(33) C(35) C(36) C(37) -56.1(6) 1_555 1_555 1_555 1_555 yes
C(34) C(33) C(32) C(38) 179.2(4) 1_555 1_555 1_555 1_555 yes
C(34) C(33) C(35) C(36) -178.6(5) 1_555 1_555 1_555 1_555 yes
C(35) C(33) C(32) C(38) -51.4(6) 1_555 1_555 1_555 1_555 yes
C(35) C(33) C(34) C(43) -62.6(6) 1_555 1_555 1_555 1_555 yes
C(35) C(36) C(37) C(38) 55.5(6) 1_555 1_555 1_555 1_555 yes
C(35) C(36) C(37) C(41) 166.4(4) 1_555 1_555 1_555 1_555 yes
C(35) C(36) C(37) C(42) -67.7(6) 1_555 1_555 1_555 1_555 yes
C(36) C(37) C(38) C(39) 168.6(5) 1_555 1_555 1_555 1_555 yes
C(36) C(37) C(41) C(40) -155.3(5) 1_555 1_555 1_555 1_555 yes
C(36) C(37) C(41) C(44) 79.1(6) 1_555 1_555 1_555 1_555 yes
C(37) C(38) C(39) C(40) -34.7(6) 1_555 1_555 1_555 1_555 yes
C(37) C(41) C(40) C(39) 20.1(7) 1_555 1_555 1_555 1_555 yes
C(37) C(41) C(44) C(45) -60.6(7) 1_555 1_555 1_555 1_555 yes
C(37) C(41) C(44) C(46) 174.5(5) 1_555 1_555 1_555 1_555 yes
C(38) C(37) C(41) C(40) -39.9(5) 1_555 1_555 1_555 1_555 yes
C(38) C(37) C(41) C(44) -165.5(5) 1_555 1_555 1_555 1_555 yes
C(38) C(39) C(40) C(41) 8.7(7) 1_555 1_555 1_555 1_555 yes
C(39) C(38) C(37) C(41) 47.5(5) 1_555 1_555 1_555 1_555 yes
C(39) C(38) C(37) C(42) -69.9(6) 1_555 1_555 1_555 1_555 yes
C(39) C(40) C(41) C(44) 149.9(6) 1_555 1_555 1_555 1_555 yes
C(40) C(41) C(37) C(42) 79.1(6) 1_555 1_555 1_555 1_555 yes
C(40) C(41) C(44) C(45) 179.6(6) 1_555 1_555 1_555 1_555 yes
C(40) C(41) C(44) C(46) 54.8(7) 1_555 1_555 1_555 1_555 yes
C(41) C(44) C(46) C(47) 58.2(7) 1_555 1_555 1_555 1_555 yes
C(42) C(37) C(41) C(44) -46.4(7) 1_555 1_555 1_555 1_555 yes
C(44) C(46) C(47) C(48) 179.8(6) 1_555 1_555 1_555 1_555 yes
C(45) C(44) C(46) C(47) -68.9(7) 1_555 1_555 1_555 1_555 yes
C(49) C(50) C(51) C(52) 0(1) 1_555 1_555 1_555 1_555 yes
C(49) C(50) C(51) C(57) -179.9(8) 1_555 1_555 1_555 1_555 yes
C(49) C(54) C(53) C(52) 2(1) 1_555 1_555 1_555 1_555 yes
C(50) C(49) C(54) C(53) -1(1) 1_555 1_555 1_555 1_555 yes
C(50) C(51) C(52) C(53) 0(1) 1_555 1_555 1_555 1_555 yes
C(51) C(50) C(49) C(54) 0(1) 1_555 1_555 1_555 1_555 yes
C(51) C(50) C(49) C(55) 179.2(10) 1_555 1_555 1_555 1_555 yes
C(51) C(52) C(53) C(54) -1(1) 1_555 1_555 1_555 1_555 yes
C(52) C(51) C(50) C(56) -179.6(8) 1_555 1_555 1_555 1_555 yes
C(53) C(52) C(51) C(57) -179.5(9) 1_555 1_555 1_555 1_555 yes
C(53) C(54) C(49) C(55) 179(1) 1_555 1_555 1_555 1_555 yes
C(54) C(49) C(50) C(56) -179.9(8) 1_555 1_555 1_555 1_555 yes
C(55) C(49) C(50) C(56) -1(1) 1_555 1_555 1_555 1_555 yes
C(56) C(50) C(51) C(57) 0(1) 1_555 1_555 1_555 1_555 yes
